data_1100667
loop_
_publ_author_name
'Haramura, Masayuki'
'Yanaka, Akito'
'Akimoto, Toshio'
'Hirayama, Noriaki'

_publ_section_title
;
 Crystal Structure of Dichlorphenamide
;
_journal_name_full
;
 Analytical Sciences: X-ray Structure Analysis Online
;
_journal_page_first x35
_journal_page_last x36
_journal_paper_doi 10.2116/analscix.19.x35
_journal_volume 19
_journal_year 2003
_chemical_formula_moiety 'C6 H6 Cl2 N2 O4 S2'
_chemical_formula_sum 'C6 H6 Cl2 N2 O4 S2'
_chemical_formula_weight 305.15
_space_group_IT_number 15
_space_group_name_Hall '-C 2yc'
_space_group_name_H-M_alt 'C 1 2/c 1'
_symmetry_cell_setting monoclinic
_symmetry_Int_Tables_number 15
_symmetry_space_group_name_Hall '-C 2yc'
_symmetry_space_group_name_H-M 'C 1 2/c 1'
_cell_angle_alpha 90
_cell_angle_beta 94.716(9)
_cell_angle_gamma 90
_cell_formula_units_Z 8
_cell_length_a 17.202(2)
_cell_length_b 7.9139(9)
_cell_length_c 16.507(3)
_cell_measurement_reflns_used 5401
_cell_measurement_temperature 296.1
_cell_measurement_theta_max 67.8
_cell_measurement_theta_min 6.0
_cell_volume 2239.5(5)
_diffrn_detector_area_resol_mean 10.00
_diffrn_measured_fraction_theta_full 0.9766
_diffrn_measured_fraction_theta_max 0.9766
_diffrn_measurement_device_type 'Rigaku RAXIS-RAPID'
_diffrn_measurement_method \w
_diffrn_radiation_type 'Cu K\a'
_diffrn_radiation_wavelength 1.5419
_diffrn_reflns_av_R_equivalents 0.053
_diffrn_reflns_limit_h_max 20
_diffrn_reflns_limit_h_min -20
_diffrn_reflns_limit_k_max 9
_diffrn_reflns_limit_k_min -9
_diffrn_reflns_limit_l_max 19
_diffrn_reflns_limit_l_min -19
_diffrn_reflns_number 25216
_diffrn_reflns_theta_full 68.25
_diffrn_reflns_theta_max 68.25
_exptl_absorpt_coefficient_mu 8.761
_exptl_absorpt_correction_T_max 0.269
_exptl_absorpt_correction_T_min 0.106
_exptl_absorpt_correction_type multi-scan
_exptl_absorpt_process_details
;
    Higashi, T. (1995). Program for Absorption Correction.
    Rigaku Corporation, Tokyo, Japan.
;
_exptl_crystal_colour colorless
_exptl_crystal_density_diffrn 1.810
_exptl_crystal_density_method 'not measured'
_exptl_crystal_description chip
_exptl_crystal_F_000 1232.00
_exptl_crystal_size_max 0.30
_exptl_crystal_size_mid 0.17
_exptl_crystal_size_min 0.15
_refine_diff_density_max 0.34
_refine_diff_density_min -0.29
_refine_ls_extinction_coef 14(2)
_refine_ls_extinction_method 'Larson (1970) Crystallographic Computing eq. 22'
_refine_ls_goodness_of_fit_ref 1.093
_refine_ls_hydrogen_treatment refall
_refine_ls_number_parameters 170
_refine_ls_number_reflns 1774
_refine_ls_R_factor_gt 0.0370
_refine_ls_shift/su_max 0.0000
_refine_ls_structure_factor_coef Fsqd
_refine_ls_weighting_details 'w = 1/[0.0010Fo^2^ + 3.0000\s(Fo^2^) + 0.5000]/(4Fo^2^)'
_refine_ls_weighting_scheme calc
_refine_ls_wR_factor_ref 0.0910
_reflns_number_gt 1771
_reflns_number_total 2171
_reflns_threshold_expression F^2^>2.0\s(F^2^)
_cod_original_formula_sum 'C6 H6 Cl2 N2 O4 S2 '
_cod_database_code 1100667

loop_
_symmetry_equiv_pos_as_xyz
x,y,z
-x,-y,-z
x+1/2,y+1/2,z
-x+1/2,-y+1/2,-z
-x,y,-z+1/2
x,-y,z+1/2
-x+1/2,y+1/2,-z+1/2
x+1/2,-y+1/2,z+1/2

loop_
_atom_site_label
_atom_site_type_symbol
_atom_site_fract_x
_atom_site_fract_y
_atom_site_fract_z
_atom_site_U_iso_or_equiv
_atom_site_adp_type
_atom_site_occupancy
_atom_site_symmetry_multiplicity
_atom_site_calc_flag
_atom_site_refinement_flags
_atom_site_disorder_assembly
_atom_site_disorder_group
Cl1 Cl 0.88071(4) -0.0571(1) 0.45887(5) 0.0558(2) Uani 1.00 1 d . . .
Cl2 Cl 0.71543(5) -0.0984(1) 0.36726(4) 0.0631(3) Uani 1.00 1 d . . .
S1 S 0.58151(3) 0.09935(8) 0.63672(4) 0.0357(2) Uani 1.00 1 d . . .
S2 S 0.89590(4) 0.09823(9) 0.64259(4) 0.0390(2) Uani 1.00 1 d . . .
O1 O 0.5205(1) 0.1544(3) 0.5786(1) 0.0488(6) Uani 1.00 1 d . . .
O2 O 0.6056(1) 0.2023(3) 0.7048(1) 0.0528(6) Uani 1.00 1 d . . .
O3 O 0.9420(1) 0.1939(3) 0.5914(1) 0.0590(7) Uani 1.00 1 d . . .
O4 O 0.8768(1) 0.1674(3) 0.7186(1) 0.0559(6) Uani 1.00 1 d . . .
N1 N 0.5555(2) -0.0772(4) 0.6690(2) 0.0558(9) Uani 1.00 1 d . . .
N2 N 0.9380(2) -0.0752(4) 0.6613(2) 0.0503(8) Uani 1.00 1 d . . .
C1 C 0.6658(1) 0.0663(3) 0.5842(1) 0.0321(7) Uani 1.00 1 d . . .
C2 C 0.7381(1) 0.0953(3) 0.6243(2) 0.0343(7) Uani 1.00 1 d . . .
C3 C 0.8048(1) 0.0602(3) 0.5861(1) 0.0331(7) Uani 1.00 1 d . . .
C4 C 0.7992(1) -0.0028(3) 0.5062(1) 0.0359(7) Uani 1.00 1 d . . .
C5 C 0.7253(1) -0.0268(4) 0.4663(1) 0.0375(7) Uani 1.00 1 d . . .
C6 C 0.6586(1) 0.0066(4) 0.5047(1) 0.0370(7) Uani 1.00 1 d . . .
H1 H 0.577(2) -0.125(5) 0.697(3) 0.06(1) Uiso 1.00 1 c . . .
H2 H 0.525(2) -0.134(5) 0.636(2) 0.07(1) Uiso 1.00 1 c . . .
H3 H 0.921(2) -0.137(5) 0.698(2) 0.07(1) Uiso 1.00 1 c . . .
H4 H 0.955(2) -0.123(5) 0.623(3) 0.08(1) Uiso 1.00 1 c . . .
H5 H 0.741(2) 0.137(4) 0.674(2) 0.045(8) Uiso 1.00 1 c . . .
H6 H 0.606(1) -0.023(3) 0.469(2) 0.032(6) Uiso 1.00 1 c . . .

loop_
_atom_type_symbol
_atom_type_description
_atom_type_scat_dispersion_real
_atom_type_scat_dispersion_imag
_atom_type_scat_source
C C 0.018 0.009
;
International Tables for Crystallography
(1992, Vol. C, Tables 4.2.6.8 and 6.1.1.4)
;
H H 0.000 0.000
;
International Tables for Crystallography
(1992, Vol. C, Table 6.1.1.4)
;
S S 0.333 0.557
;
International Tables for Crystallography
(1992, Vol. C, Tables 4.2.6.8 and 6.1.1.4)
;
O O 0.049 0.032
;
International Tables for Crystallography
(1992, Vol. C, Tables 4.2.6.8 and 6.1.1.4)
;
Cl Cl 0.364 0.702
;
International Tables for Crystallography
(1992, Vol. C, Tables 4.2.6.8 and 6.1.1.4)
;
N N 0.031 0.018
;
International Tables for Crystallography
(1992, Vol. C, Tables 4.2.6.8 and 6.1.1.4)
;
